data_7717627
loop_
_publ_author_name
'Angarkhe, Priyanka R.'
'Sahoo, Satyajit'
'Deo, Simran Singh'
'Shankar, Kripa S. R.'
'Upadhyay, Manav'
'Mahiya, Kuldeep'
'Tripathy, Jagnyaseni'
'Behera, Rakesh K.'
'Mohapatra, Swagat K.'

_publ_section_title
;
 Structural and Optical Studies of Fluoride ion binding using
 N-heteroaromatic based ligands.
;
_journal_name_full 'Dalton Transactions'
_journal_paper_doi 10.1039/D4DT02857K
_journal_year 2024
_chemical_formula_moiety 'C16 H34.55 N, C16 H11 N3 O, F, 2(H2 O)'
_chemical_formula_sum 'C32 H49.55 F N4 O3'
_chemical_formula_weight 557.30
_space_group_crystal_system monoclinic
_space_group_IT_number 14
_space_group_name_Hall '-P 2yn'
_space_group_name_H-M_alt 'P 1 21/n 1'
_atom_sites_solution_hydrogens mixed
_audit_creation_method SHELXL-2019/1
_audit_update_record
;
2024-10-30 deposited with the CCDC.	2024-12-03 downloaded from the CCDC.
;
_cell_angle_alpha 90
_cell_angle_beta 97.908(5)
_cell_angle_gamma 90
_cell_formula_units_Z 4
_cell_length_a 8.2214(14)
_cell_length_b 17.687(3)
_cell_length_c 23.149(3)
_cell_measurement_reflns_used 3585
_cell_measurement_temperature 299(2)
_cell_measurement_theta_max 0.987
_cell_measurement_theta_min 0.985
_cell_volume 3334.1(9)
_computing_cell_refinement 'Bruker SHELXL'
_computing_data_collection 'Bruker APEX4'
_computing_data_reduction 'Bruker SAINT'
_computing_molecular_graphics 'Bruker SHELXTL'
_computing_publication_material 'Bruker SHELXTL'
_computing_structure_refinement 'SHELXL-2019/1 (Sheldrick, 2019)'
_computing_structure_solution 'SHELXT 2018/2 (Sheldrick, 2018)'
_diffrn_ambient_temperature 299.00
_diffrn_measured_fraction_theta_full 0.994
_diffrn_measured_fraction_theta_max 0.994
_diffrn_measurement_device_type 'Bruker D8 quest photon detector'
_diffrn_measurement_method 'Omega and Phi scans'
_diffrn_radiation_type MoK\a
_diffrn_radiation_wavelength 0.71073
_diffrn_reflns_av_R_equivalents 0.0786
_diffrn_reflns_av_unetI/netI 0.0432
_diffrn_reflns_Laue_measured_fraction_full 0.994
_diffrn_reflns_Laue_measured_fraction_max 0.994
_diffrn_reflns_limit_h_max 9
_diffrn_reflns_limit_h_min -9
_diffrn_reflns_limit_k_max 21
_diffrn_reflns_limit_k_min -21
_diffrn_reflns_limit_l_max 27
_diffrn_reflns_limit_l_min -27
_diffrn_reflns_number 44154
_diffrn_reflns_point_group_measured_fraction_full 0.994
_diffrn_reflns_point_group_measured_fraction_max 0.994
_diffrn_reflns_theta_full 25.000
_diffrn_reflns_theta_max 25.000
_diffrn_reflns_theta_min 2.468
_diffrn_source microfocus
_exptl_absorpt_coefficient_mu 0.075
_exptl_crystal_colour Yellow
_exptl_crystal_density_diffrn 1.110
_exptl_crystal_description Plate
_exptl_crystal_F_000 1210
_exptl_crystal_size_max 0.20
_exptl_crystal_size_mid 0.19
_exptl_crystal_size_min 0.18
_refine_diff_density_max 0.243
_refine_diff_density_min -0.167
_refine_diff_density_rms 0.031
_refine_ls_extinction_coef 0.043(6)
_refine_ls_extinction_expression Fc^*^=kFc[1+0.001xFc^2^\l^3^/sin(2\q)]^-1/4^
_refine_ls_extinction_method 'SHELXL-2019/1 (Sheldrick 2019)'
_refine_ls_goodness_of_fit_ref 1.076
_refine_ls_hydrogen_treatment mixed
_refine_ls_matrix_type full
_refine_ls_number_parameters 451
_refine_ls_number_reflns 5837
_refine_ls_number_restraints 211
_refine_ls_restrained_S_all 1.100
_refine_ls_R_factor_all 0.1040
_refine_ls_R_factor_gt 0.0594
_refine_ls_shift/su_max 0.000
_refine_ls_shift/su_mean 0.000
_refine_ls_structure_factor_coef Fsqd
_refine_ls_weighting_details 'w=1/[\s^2^(Fo^2^)+(0.1099P)^2^+0.1279P] where P=(Fo^2^+2Fc^2^)/3'
_refine_ls_weighting_scheme calc
_refine_ls_wR_factor_gt 0.1739
_refine_ls_wR_factor_ref 0.1977
_reflns_Friedel_coverage 0.000
_reflns_number_gt 3585
_reflns_number_total 5837
_reflns_threshold_expression 'I > 2\s(I)'
_cod_data_source_file d4dt02857k2.cif
_cod_data_source_block bihqtbaf_pra_0m
_cod_original_sg_symbol_H-M 'P 21/n'
_cod_database_code 7717627
_shelx_shelxl_version_number 2019/1
_shelx_space_group_comment
;
The symmetry employed for this shelxl refinement is uniquely defined
by the following loop, which should always be used as a source of
symmetry information in preference to the above space-group names.
They are only intended as comments.
;

loop_
_space_group_symop_operation_xyz
'x, y, z'
'-x+1/2, y+1/2, -z+1/2'
'-x, -y, -z'
'x-1/2, -y-1/2, z-1/2'

loop_
_atom_site_label
_atom_site_type_symbol
_atom_site_fract_x
_atom_site_fract_y
_atom_site_fract_z
_atom_site_U_iso_or_equiv
_atom_site_adp_type
_atom_site_occupancy
_atom_site_site_symmetry_order
_atom_site_calc_flag
_atom_site_refinement_flags_posn
_atom_site_refinement_flags_adp
_atom_site_refinement_flags_occupancy
_atom_site_disorder_assembly
_atom_site_disorder_group
F1 F 0.5179(2) 0.68175(7) 0.54459(6) 0.0990(5) Uani 1 1 d . . . . .
O1 O -0.1337(2) 1.10820(8) 0.87213(6) 0.0792(5) Uani 1 1 d . . . . .
H1 H -0.104529 1.128380 0.903755 0.119 Uiso 1 1 calc R U . . .
O3 O 0.5968(3) 0.78505(11) 0.63047(10) 0.0988(6) Uani 1 1 d D . . . .
N1 N -0.3255(2) 0.74662(10) 0.86685(8) 0.0696(5) Uani 1 1 d . . . . .
O2 O -0.0758(3) 1.18958(11) 0.76367(8) 0.0988(6) Uani 1 1 d G . . . .
H2A H -0.115424 1.146674 0.770681 0.148 Uiso 1 1 d G U . . .
H2B H -0.116816 1.199153 0.728639 0.148 Uiso 1 1 d G U . . .
N2 N -0.1564(2) 0.76207(9) 0.95072(7) 0.0663(5) Uani 1 1 d . . . . .
H2 H -0.090713 0.783905 0.977773 0.080 Uiso 1 1 calc R U . . .
N3 N -0.2111(3) 1.02613(11) 0.77646(8) 0.0778(6) Uani 1 1 d . . . . .
C2 C -0.2325(3) 0.79529(12) 0.90082(9) 0.0615(5) Uani 1 1 d . . . . .
C11 C -0.1601(3) 1.03451(11) 0.88014(9) 0.0602(5) Uani 1 1 d . . . . .
C13 C -0.2241(2) 0.91059(11) 0.83403(8) 0.0587(5) Uani 1 1 d . . . . .
C12 C -0.1993(2) 0.98940(11) 0.82931(8) 0.0603(5) Uani 1 1 d . . . . .
C10 C -0.1506(3) 1.00102(12) 0.93352(9) 0.0650(6) Uani 1 1 d . . . . .
H10 H -0.127698 1.030319 0.967018 0.078 Uiso 1 1 calc R U . . .
C8 C -0.2106(3) 0.87660(11) 0.89101(8) 0.0588(5) Uani 1 1 d . . . . .
C1 C -0.3090(3) 0.67879(12) 0.89753(10) 0.0701(6) Uani 1 1 d . . . . .
N4 N 0.0945(3) 0.70092(15) 0.64585(9) 0.0928(7) Uani 1 1 d D . . . .
C9 C -0.1748(3) 0.92321(12) 0.93858(9) 0.0649(6) Uani 1 1 d . . . . .
H9 H -0.166361 0.902097 0.975671 0.078 Uiso 1 1 calc R U . . .
C14 C -0.2594(3) 0.87022(13) 0.78100(9) 0.0735(6) Uani 1 1 d . . . . .
H14 H -0.274840 0.818149 0.781579 0.088 Uiso 1 1 calc R U . . .
C3 C -0.2036(3) 0.68761(11) 0.94980(10) 0.0675(6) Uani 1 1 d . . . . .
C7 C -0.3824(4) 0.60872(14) 0.88396(12) 0.0886(8) Uani 1 1 d . . . . .
H7 H -0.455023 0.601542 0.849898 0.106 Uiso 1 1 calc R U . . .
C15 C -0.2706(3) 0.90732(15) 0.72937(10) 0.0857(7) Uani 1 1 d . . . . .
H15 H -0.294467 0.881032 0.694437 0.103 Uiso 1 1 calc R U . . .
C16 C -0.2459(4) 0.98534(15) 0.72917(10) 0.0892(8) Uani 1 1 d . . . . .
H16 H -0.254633 1.009833 0.693323 0.107 Uiso 1 1 calc R U . . .
C29 C 0.025(3) 0.6972(18) 0.7044(7) 0.099(6) Uani 0.306(10) 1 d D . P A 1
H29A H 0.010997 0.748253 0.718278 0.119 Uiso 0.306(10) 1 calc R U P A 1
H29B H -0.083052 0.673773 0.697946 0.119 Uiso 0.306(10) 1 calc R U P A 1
C4 C -0.1647(4) 0.62899(14) 0.98872(11) 0.0871(8) Uani 1 1 d . . . . .
H4 H -0.093647 0.635851 1.023213 0.104 Uiso 1 1 calc R U . . .
C6 C -0.3433(4) 0.55091(16) 0.92275(14) 0.1071(10) Uani 1 1 d . . . . .
H6 H -0.390502 0.503687 0.914420 0.129 Uiso 1 1 calc R U . . .
C21 C -0.0400(3) 0.71656(18) 0.59593(11) 0.0942(8) Uani 1 1 d . . . . .
H21A H -0.101886 0.760150 0.606066 0.113 Uiso 1 1 calc R U . . .
H21B H -0.114403 0.673710 0.592065 0.113 Uiso 1 1 calc R U . . .
C17 C 0.1996(3) 0.63490(19) 0.63253(13) 0.1005(9) Uani 1 1 d . . . . .
H17A H 0.253898 0.648124 0.599288 0.121 Uiso 1 1 calc R U . . .
H17B H 0.284273 0.627353 0.665558 0.121 Uiso 1 1 calc R U . . .
C22 C 0.0154(4) 0.7313(2) 0.53681(13) 0.1096(10) Uani 1 1 d . . . . .
H22A H 0.055515 0.684589 0.521891 0.132 Uiso 1 1 calc R U . . .
H22B H 0.104825 0.767474 0.541278 0.132 Uiso 1 1 calc R U . . .
C5 C -0.2358(4) 0.56015(15) 0.97408(14) 0.1048(10) Uani 1 1 d . . . . .
H5 H -0.211648 0.519089 0.998880 0.126 Uiso 1 1 calc R U . . .
C23 C -0.1257(4) 0.7618(2) 0.49352(14) 0.1206(11) Uani 1 1 d . . . . .
H23A H -0.094286 0.760385 0.454649 0.145 Uiso 1 1 calc R U . . .
H23B H -0.220462 0.729198 0.493712 0.145 Uiso 1 1 calc R U . . .
C18 C 0.1113(4) 0.5618(2) 0.61965(16) 0.1166(10) Uani 1 1 d . . . . .
H18A H 0.026452 0.567899 0.586464 0.140 Uiso 1 1 calc R U . . .
H18B H 0.059229 0.546495 0.652942 0.140 Uiso 1 1 calc R U . . .
C30 C 0.134(4) 0.653(2) 0.7520(7) 0.117(6) Uani 0.306(10) 1 d D . P A 1
H30A H 0.133564 0.599542 0.741244 0.140 Uiso 0.306(10) 1 calc R U P A 1
H30B H 0.246310 0.670733 0.754452 0.140 Uiso 0.306(10) 1 calc R U P A 1
C24 C -0.1735(6) 0.8423(3) 0.5071(2) 0.1562(15) Uani 1 1 d . . . . .
H24A H -0.260641 0.859020 0.477973 0.234 Uiso 1 1 calc R U . . .
H24B H -0.080210 0.874904 0.507046 0.234 Uiso 1 1 calc R U . . .
H24C H -0.209874 0.843689 0.544720 0.234 Uiso 1 1 calc R U . . .
C19 C 0.2312(5) 0.5019(2) 0.6065(2) 0.1419(13) Uani 1 1 d D . . . .
H19A H 0.283487 0.518387 0.573560 0.170 Uiso 1 1 calc R U . . .
H19B H 0.316103 0.497051 0.639780 0.170 Uiso 1 1 calc R U . . .
C31 C 0.077(3) 0.6603(11) 0.8112(8) 0.142(8) Uani 0.306(10) 1 d D . P A 1
H31A H -0.039571 0.649362 0.808247 0.170 Uiso 0.306(10) 1 calc R U P A 1
H31B H 0.135795 0.625183 0.838681 0.170 Uiso 0.306(10) 1 calc R U P A 1
C20 C 0.1579(7) 0.4278(3) 0.5932(3) 0.231(3) Uani 1 1 d D . . . .
H20A H 0.060730 0.433195 0.565346 0.346 Uiso 1 1 calc R U . . .
H20B H 0.129726 0.405376 0.628260 0.346 Uiso 1 1 calc R U . . .
H20C H 0.235118 0.395904 0.577202 0.346 Uiso 1 1 calc R U . . .
C34 C 0.1100(19) 0.7401(10) 0.8315(7) 0.163(7) Uani 0.306(10) 1 d D . P A 1
H34A H 0.224330 0.745611 0.846246 0.245 Uiso 0.306(10) 1 calc R U P A 1
H34B H 0.045096 0.751665 0.861767 0.245 Uiso 0.306(10) 1 calc R U P A 1
H34C H 0.081762 0.774141 0.799333 0.245 Uiso 0.306(10) 1 calc R U P A 1
C25 C 0.218(2) 0.7658(8) 0.6528(12) 0.104(4) Uani 0.517(13) 1 d D U P A 1
H25A H 0.267410 0.771371 0.617249 0.125 Uiso 0.517(13) 1 calc R U P A 1
H25B H 0.305390 0.754412 0.684362 0.125 Uiso 0.517(13) 1 calc R U P A 1
C36 C 0.1334(16) 0.8397(7) 0.6660(7) 0.124(4) Uani 0.517(13) 1 d D U P A 1
H36A H 0.059005 0.856245 0.632174 0.148 Uiso 0.517(13) 1 calc R U P A 1
H36B H 0.071273 0.832896 0.698339 0.148 Uiso 0.517(13) 1 calc R U P A 1
C35 C 0.2675(15) 0.8967(6) 0.6813(5) 0.156(5) Uani 0.517(13) 1 d D U P A 1
H35A H 0.361373 0.871908 0.703412 0.187 Uiso 0.517(13) 1 calc R U P A 1
H35B H 0.301681 0.916116 0.645671 0.187 Uiso 0.517(13) 1 calc R U P A 1
C28 C 0.2163(18) 0.9597(8) 0.7154(7) 0.261(9) Uani 0.517(13) 1 d D U P A 1
H28A H 0.305851 0.994516 0.724057 0.391 Uiso 0.517(13) 1 calc R U P A 1
H28B H 0.124825 0.985077 0.693326 0.391 Uiso 0.517(13) 1 calc R U P A 1
H28C H 0.184508 0.940876 0.751059 0.391 Uiso 0.517(13) 1 calc R U P A 1
H3A H 0.577(4) 0.7517(14) 0.6021(9) 0.119(11) Uiso 1 1 d D . . . .
H3B H 0.592(5) 0.7546(16) 0.6600(9) 0.139(14) Uiso 1 1 d D . . . .
C5A C 0.294(3) 0.9485(12) 0.6512(9) 0.332(12) Uani 0.483(13) 1 d D . P A 2
C27 C 0.251(2) 0.9064(11) 0.7046(9) 0.252(10) Uani 0.483(13) 1 d D . P A 2
H27A H 0.203040 0.939975 0.730802 0.303 Uiso 0.483(13) 1 calc R U P A 2
H27B H 0.346349 0.881632 0.725684 0.303 Uiso 0.483(13) 1 calc R U P A 2
C26 C 0.123(3) 0.8478(10) 0.6756(13) 0.219(10) Uani 0.483(13) 1 d D . P A 2
H26A H 0.041300 0.838879 0.701363 0.263 Uiso 0.483(13) 1 calc R U P A 2
H26B H 0.066833 0.868992 0.639567 0.263 Uiso 0.483(13) 1 calc R U P A 2
C2A C 0.200(2) 0.7734(9) 0.6624(14) 0.119(5) Uani 0.483(13) 1 d D . P A 2
H2AA H 0.277755 0.760550 0.696329 0.143 Uiso 0.483(13) 1 calc R U P A 2
H2AB H 0.263108 0.782581 0.630743 0.143 Uiso 0.483(13) 1 calc R U P A 2
C32 C 0.1234(9) 0.6494(7) 0.8606(3) 0.235(7) Uani 0.694(10) 1 d D . P A 2
H32A H 0.054488 0.644929 0.890697 0.352 Uiso 0.694(10) 1 calc R U P A 2
H32B H 0.183112 0.603181 0.857976 0.352 Uiso 0.694(10) 1 calc R U P A 2
H32C H 0.199275 0.690337 0.869693 0.352 Uiso 0.694(10) 1 calc R U P A 2
C0 C 0.0211(15) 0.6644(6) 0.8045(3) 0.142(4) Uani 0.694(10) 1 d D . P A 2
H0A H -0.040810 0.710541 0.807749 0.171 Uiso 0.694(10) 1 calc R U P A 2
H0B H -0.056966 0.623419 0.796036 0.171 Uiso 0.694(10) 1 calc R U P A 2
C33 C 0.1184(16) 0.6722(10) 0.7550(4) 0.138(5) Uani 0.694(10) 1 d D . P A 2
H33A H 0.187019 0.627939 0.753149 0.165 Uiso 0.694(10) 1 calc R U P A 2
H33B H 0.189332 0.716131 0.761203 0.165 Uiso 0.694(10) 1 calc R U P A 2
C37 C 0.0032(10) 0.6809(7) 0.6972(3) 0.084(2) Uani 0.694(10) 1 d D . P A 2
H37A H -0.056251 0.633985 0.688587 0.100 Uiso 0.694(10) 1 calc R U P A 2
H37B H -0.076570 0.720199 0.701524 0.100 Uiso 0.694(10) 1 calc R U P A 2

loop_
_atom_site_aniso_label
_atom_site_aniso_U_11
_atom_site_aniso_U_22
_atom_site_aniso_U_33
_atom_site_aniso_U_23
_atom_site_aniso_U_13
_atom_site_aniso_U_12
F1 0.1450(14) 0.0695(9) 0.0722(9) 0.0051(6) -0.0219(8) -0.0020(8)
O1 0.1097(13) 0.0556(9) 0.0655(9) 0.0006(7) -0.0117(9) -0.0016(8)
O3 0.1180(16) 0.0796(12) 0.1016(14) -0.0222(12) 0.0243(12) 0.0000(11)
N1 0.0746(12) 0.0644(11) 0.0687(11) -0.0060(9) 0.0058(9) -0.0080(9)
O2 0.1164(16) 0.0957(14) 0.0780(11) 0.0057(9) -0.0088(10) -0.0128(11)
N2 0.0797(12) 0.0595(11) 0.0591(10) -0.0029(8) 0.0077(8) -0.0043(9)
N3 0.0991(15) 0.0712(12) 0.0595(11) 0.0043(9) -0.0024(10) -0.0054(10)
C2 0.0676(14) 0.0613(13) 0.0562(12) -0.0035(10) 0.0112(10) 0.0005(10)
C11 0.0627(13) 0.0533(12) 0.0613(12) -0.0014(9) -0.0028(9) 0.0038(9)
C13 0.0563(12) 0.0593(12) 0.0593(12) -0.0027(9) 0.0038(9) 0.0005(9)
C12 0.0580(12) 0.0622(13) 0.0586(12) 0.0023(9) 0.0009(9) 0.0008(9)
C10 0.0748(14) 0.0605(13) 0.0574(12) -0.0063(10) 0.0006(10) 0.0033(10)
C8 0.0621(13) 0.0582(12) 0.0563(11) -0.0025(9) 0.0085(9) 0.0011(9)
C1 0.0823(16) 0.0574(13) 0.0721(14) -0.0032(11) 0.0159(12) -0.0076(11)
N4 0.0583(12) 0.1304(19) 0.0911(14) -0.0006(12) 0.0156(11) -0.0044(12)
C9 0.0779(15) 0.0610(13) 0.0548(12) 0.0007(9) 0.0057(10) -0.0001(10)
C14 0.0909(17) 0.0685(14) 0.0606(13) -0.0068(11) 0.0087(11) -0.0077(12)
C3 0.0843(16) 0.0541(12) 0.0658(13) -0.0010(10) 0.0164(11) -0.0044(10)
C7 0.108(2) 0.0687(16) 0.0884(17) -0.0058(13) 0.0122(14) -0.0179(14)
C15 0.115(2) 0.0817(17) 0.0577(14) -0.0093(12) 0.0033(12) -0.0113(14)
C16 0.130(2) 0.0802(17) 0.0547(13) 0.0022(12) 0.0019(13) -0.0115(15)
C29 0.070(8) 0.140(12) 0.090(7) -0.008(6) 0.015(6) -0.039(7)
C4 0.116(2) 0.0667(15) 0.0775(16) 0.0035(12) 0.0118(14) 0.0018(14)
C6 0.148(3) 0.0647(17) 0.110(2) -0.0070(15) 0.022(2) -0.0263(16)
C21 0.0619(15) 0.129(2) 0.0926(18) 0.0087(16) 0.0149(13) 0.0046(14)
C17 0.0627(16) 0.142(2) 0.0989(19) 0.0014(17) 0.0182(14) 0.0105(16)
C22 0.0843(19) 0.150(3) 0.0980(19) 0.0128(18) 0.0243(15) 0.0063(18)
C5 0.157(3) 0.0631(17) 0.094(2) 0.0071(14) 0.0168(19) -0.0083(17)
C23 0.116(2) 0.154(3) 0.093(2) 0.0192(19) 0.0200(18) 0.005(2)
C18 0.080(2) 0.145(3) 0.127(3) -0.010(2) 0.0214(17) 0.0079(19)
C30 0.121(13) 0.157(11) 0.075(7) -0.004(6) 0.023(6) 0.002(9)
C24 0.169(4) 0.149(3) 0.152(3) 0.027(3) 0.026(3) 0.037(3)
C19 0.109(3) 0.155(3) 0.167(3) -0.017(3) 0.037(2) 0.017(2)
C31 0.13(2) 0.211(14) 0.094(10) 0.010(7) 0.033(10) 0.029(11)
C20 0.165(5) 0.170(4) 0.367(9) -0.080(5) 0.067(5) -0.005(4)
C34 0.141(12) 0.224(13) 0.123(11) -0.022(9) 0.014(9) 0.026(10)
C25 0.064(6) 0.136(6) 0.112(8) -0.010(5) 0.017(5) -0.024(5)
C36 0.092(6) 0.123(6) 0.156(7) -0.021(5) 0.018(5) -0.028(5)
C35 0.154(9) 0.151(7) 0.163(8) -0.025(6) 0.023(6) -0.073(6)
C28 0.255(14) 0.205(10) 0.341(19) -0.133(12) 0.110(12) -0.111(9)
C5A 0.29(2) 0.295(18) 0.42(2) -0.120(16) 0.070(15) -0.162(17)
C27 0.177(11) 0.195(13) 0.42(2) -0.142(14) 0.149(14) -0.053(9)
C26 0.142(11) 0.164(11) 0.36(3) -0.074(11) 0.064(12) -0.007(8)
C2A 0.069(6) 0.169(10) 0.125(12) -0.014(6) 0.032(6) -0.004(6)
C32 0.146(6) 0.480(19) 0.076(4) 0.004(5) 0.008(3) 0.104(8)
C0 0.098(6) 0.243(9) 0.083(4) -0.001(4) 0.003(3) 0.034(4)
C33 0.079(4) 0.236(15) 0.095(5) -0.006(5) 0.006(3) 0.017(6)
C37 0.059(3) 0.121(5) 0.072(3) -0.014(3) 0.013(2) 0.000(4)

loop_
_atom_type_symbol
_atom_type_description
_atom_type_scat_dispersion_real
_atom_type_scat_dispersion_imag
_atom_type_scat_source
C C 0.0033 0.0016 'International Tables Vol C Tables 4.2.6.8 and 6.1.1.4'
H H 0.0000 0.0000 'International Tables Vol C Tables 4.2.6.8 and 6.1.1.4'
F F 0.0171 0.0103 'International Tables Vol C Tables 4.2.6.8 and 6.1.1.4'
N N 0.0061 0.0033 'International Tables Vol C Tables 4.2.6.8 and 6.1.1.4'
O O 0.0106 0.0060 'International Tables Vol C Tables 4.2.6.8 and 6.1.1.4'

loop_
_geom_angle_atom_site_label_1
_geom_angle_atom_site_label_2
_geom_angle_atom_site_label_3
_geom_angle
_geom_angle_site_symmetry_1
_geom_angle_site_symmetry_3
_geom_angle_publ_flag
C11 O1 H1 109.5 . . ?
H3A O3 H3B 98(2) . . ?
C2 N1 C1 104.37(18) . . ?
H2A O2 H2B 104.3 . . ?
C2 N2 C3 107.65(17) . . ?
C2 N2 H2 126.2 . . ?
C3 N2 H2 126.2 . . ?
C16 N3 C12 117.6(2) . . ?
N1 C2 N2 112.29(18) . . ?
N1 C2 C8 127.78(19) . . ?
N2 C2 C8 119.90(17) . . ?
O1 C11 C10 123.96(18) . . ?
O1 C11 C12 117.05(17) . . ?
C10 C11 C12 118.99(19) . . ?
C12 C13 C14 116.39(18) . . ?
C12 C13 C8 119.22(17) . . ?
C14 C13 C8 124.38(19) . . ?
N3 C12 C13 122.69(18) . . ?
N3 C12 C11 116.79(18) . . ?
C13 C12 C11 120.51(17) . . ?
C11 C10 C9 120.85(18) . . ?
C11 C10 H10 119.6 . . ?
C9 C10 H10 119.6 . . ?
C9 C8 C13 117.68(18) . . ?
C9 C8 C2 118.68(18) . . ?
C13 C8 C2 123.64(17) . . ?
N1 C1 C7 130.0(2) . . ?
N1 C1 C3 110.55(18) . . ?
C7 C1 C3 119.5(2) . . ?
C17 N4 C21 111.4(2) . . ?
C17 N4 C25 102.1(7) . . ?
C21 N4 C25 110.5(11) . . ?
C17 N4 C37 109.6(4) . . ?
C21 N4 C37 104.5(4) . . ?
C17 N4 C29 116.0(11) . . ?
C21 N4 C29 111.0(9) . . ?
C25 N4 C29 105.2(15) . . ?
C17 N4 C2A 111.8(8) . . ?
C21 N4 C2A 111.1(12) . . ?
C37 N4 C2A 108.2(12) . . ?
C8 C9 C10 122.72(18) . . ?
C8 C9 H9 118.6 . . ?
C10 C9 H9 118.6 . . ?
C15 C14 C13 120.1(2) . . ?
C15 C14 H14 119.9 . . ?
C13 C14 H14 119.9 . . ?
N2 C3 C4 132.1(2) . . ?
N2 C3 C1 105.14(18) . . ?
C4 C3 C1 122.8(2) . . ?
C6 C7 C1 117.4(3) . . ?
C6 C7 H7 121.3 . . ?
C1 C7 H7 121.3 . . ?
C14 C15 C16 119.3(2) . . ?
C14 C15 H15 120.3 . . ?
C16 C15 H15 120.3 . . ?
N3 C16 C15 123.9(2) . . ?
N3 C16 H16 118.1 . . ?
C15 C16 H16 118.1 . . ?
C30 C29 N4 113.4(15) . . ?
C30 C29 H29A 108.9 . . ?
N4 C29 H29A 108.9 . . ?
C30 C29 H29B 108.9 . . ?
N4 C29 H29B 108.9 . . ?
H29A C29 H29B 107.7 . . ?
C5 C4 C3 116.9(3) . . ?
C5 C4 H4 121.6 . . ?
C3 C4 H4 121.6 . . ?
C7 C6 C5 122.5(3) . . ?
C7 C6 H6 118.8 . . ?
C5 C6 H6 118.8 . . ?
N4 C21 C22 116.1(2) . . ?
N4 C21 H21A 108.3 . . ?
C22 C21 H21A 108.3 . . ?
N4 C21 H21B 108.3 . . ?
C22 C21 H21B 108.3 . . ?
H21A C21 H21B 107.4 . . ?
C18 C17 N4 115.8(2) . . ?
C18 C17 H17A 108.3 . . ?
N4 C17 H17A 108.3 . . ?
C18 C17 H17B 108.3 . . ?
N4 C17 H17B 108.3 . . ?
H17A C17 H17B 107.4 . . ?
C21 C22 C23 110.9(2) . . ?
C21 C22 H22A 109.5 . . ?
C23 C22 H22A 109.5 . . ?
C21 C22 H22B 109.5 . . ?
C23 C22 H22B 109.5 . . ?
H22A C22 H22B 108.0 . . ?
C4 C5 C6 121.0(3) . . ?
C4 C5 H5 119.5 . . ?
C6 C5 H5 119.5 . . ?
C24 C23 C22 113.0(3) . . ?
C24 C23 H23A 109.0 . . ?
C22 C23 H23A 109.0 . . ?
C24 C23 H23B 109.0 . . ?
C22 C23 H23B 109.0 . . ?
H23A C23 H23B 107.8 . . ?
C17 C18 C19 109.6(3) . . ?
C17 C18 H18A 109.7 . . ?
C19 C18 H18A 109.7 . . ?
C17 C18 H18B 109.7 . . ?
C19 C18 H18B 109.7 . . ?
H18A C18 H18B 108.2 . . ?
C31 C30 C29 112.0(16) . . ?
C31 C30 H30A 109.2 . . ?
C29 C30 H30A 109.2 . . ?
C31 C30 H30B 109.2 . . ?
C29 C30 H30B 109.2 . . ?
H30A C30 H30B 107.9 . . ?
C23 C24 H24A 109.5 . . ?
C23 C24 H24B 109.5 . . ?
H24A C24 H24B 109.5 . . ?
C23 C24 H24C 109.5 . . ?
H24A C24 H24C 109.5 . . ?
H24B C24 H24C 109.5 . . ?
C20 C19 C18 114.3(4) . . ?
C20 C19 H19A 108.7 . . ?
C18 C19 H19A 108.7 . . ?
C20 C19 H19B 108.7 . . ?
C18 C19 H19B 108.7 . . ?
H19A C19 H19B 107.6 . . ?
C34 C31 C30 107.6(18) . . ?
C34 C31 H31A 110.2 . . ?
C30 C31 H31A 110.2 . . ?
C34 C31 H31B 110.2 . . ?
C30 C31 H31B 110.2 . . ?
H31A C31 H31B 108.5 . . ?
C19 C20 H20A 109.5 . . ?
C19 C20 H20B 109.5 . . ?
H20A C20 H20B 109.5 . . ?
C19 C20 H20C 109.5 . . ?
H20A C20 H20C 109.5 . . ?
H20B C20 H20C 109.5 . . ?
C31 C34 H34A 109.5 . . ?
C31 C34 H34B 109.5 . . ?
H34A C34 H34B 109.5 . . ?
C31 C34 H34C 109.5 . . ?
H34A C34 H34C 109.5 . . ?
H34B C34 H34C 109.5 . . ?
N4 C25 C36 110.2(9) . . ?
N4 C25 H25A 109.6 . . ?
C36 C25 H25A 109.6 . . ?
N4 C25 H25B 109.6 . . ?
C36 C25 H25B 109.6 . . ?
H25A C25 H25B 108.1 . . ?
C35 C36 C25 106.2(8) . . ?
C35 C36 H36A 110.5 . . ?
C25 C36 H36A 110.5 . . ?
C35 C36 H36B 110.5 . . ?
C25 C36 H36B 110.5 . . ?
H36A C36 H36B 108.7 . . ?
C28 C35 C36 112.5(10) . . ?
C28 C35 H35A 109.1 . . ?
C36 C35 H35A 109.1 . . ?
C28 C35 H35B 109.1 . . ?
C36 C35 H35B 109.1 . . ?
H35A C35 H35B 107.8 . . ?
C35 C28 H28A 109.5 . . ?
C35 C28 H28B 109.5 . . ?
H28A C28 H28B 109.5 . . ?
C35 C28 H28C 109.5 . . ?
H28A C28 H28C 109.5 . . ?
H28B C28 H28C 109.5 . . ?
C5A C27 C26 101.1(15) . . ?
C5A C27 H27A 111.5 . . ?
C26 C27 H27A 111.5 . . ?
C5A C27 H27B 111.5 . . ?
C26 C27 H27B 111.5 . . ?
H27A C27 H27B 109.4 . . ?
C2A C26 C27 112.9(14) . . ?
C2A C26 H26A 109.0 . . ?
C27 C26 H26A 109.0 . . ?
C2A C26 H26B 109.0 . . ?
C27 C26 H26B 109.0 . . ?
H26A C26 H26B 107.8 . . ?
C26 C2A N4 122.1(12) . . ?
C26 C2A H2AA 106.8 . . ?
N4 C2A H2AA 106.8 . . ?
C26 C2A H2AB 106.8 . . ?
N4 C2A H2AB 106.8 . . ?
H2AA C2A H2AB 106.7 . . ?
C0 C32 H32A 109.5 . . ?
C0 C32 H32B 109.5 . . ?
H32A C32 H32B 109.5 . . ?
C0 C32 H32C 109.5 . . ?
H32A C32 H32C 109.5 . . ?
H32B C32 H32C 109.5 . . ?
C32 C0 C33 113.2(8) . . ?
C32 C0 H0A 108.9 . . ?
C33 C0 H0A 108.9 . . ?
C32 C0 H0B 108.9 . . ?
C33 C0 H0B 108.9 . . ?
H0A C0 H0B 107.8 . . ?
C0 C33 C37 110.3(8) . . ?
C0 C33 H33A 109.6 . . ?
C37 C33 H33A 109.6 . . ?
C0 C33 H33B 109.6 . . ?
C37 C33 H33B 109.6 . . ?
H33A C33 H33B 108.1 . . ?
N4 C37 C33 112.9(7) . . ?
N4 C37 H37A 109.0 . . ?
C33 C37 H37A 109.0 . . ?
N4 C37 H37B 109.0 . . ?
C33 C37 H37B 109.0 . . ?
H37A C37 H37B 107.8 . . ?

loop_
_geom_bond_atom_site_label_1
_geom_bond_atom_site_label_2
_geom_bond_distance
_geom_bond_site_symmetry_2
_geom_bond_publ_flag
O1 C11 1.338(2) . ?
O1 H1 0.8200 . ?
O3 H3A 0.881(17) . ?
O3 H3B 0.874(18) . ?
N1 C2 1.333(3) . ?
N1 C1 1.391(3) . ?
O2 H2A 0.8502 . ?
O2 H2B 0.8513 . ?
N2 C2 1.369(3) . ?
N2 C3 1.372(3) . ?
N2 H2 0.8600 . ?
N3 C16 1.310(3) . ?
N3 C12 1.377(3) . ?
C2 C8 1.471(3) . ?
C11 C10 1.363(3) . ?
C11 C12 1.421(3) . ?
C13 C12 1.415(3) . ?
C13 C14 1.415(3) . ?
C13 C8 1.440(3) . ?
C10 C9 1.398(3) . ?
C10 H10 0.9300 . ?
C8 C9 1.375(3) . ?
C1 C7 1.395(3) . ?
C1 C3 1.397(3) . ?
N4 C17 1.509(4) . ?
N4 C21 1.511(3) . ?
N4 C25 1.528(10) . ?
N4 C37 1.531(7) . ?
N4 C29 1.545(14) . ?
N4 C2A 1.564(11) . ?
C9 H9 0.9300 . ?
C14 C15 1.356(3) . ?
C14 H14 0.9300 . ?
C3 C4 1.382(3) . ?
C7 C6 1.369(4) . ?
C7 H7 0.9300 . ?
C15 C16 1.395(4) . ?
C15 H15 0.9300 . ?
C16 H16 0.9300 . ?
C29 C30 1.541(16) . ?
C29 H29A 0.9700 . ?
C29 H29B 0.9700 . ?
C4 C5 1.373(4) . ?
C4 H4 0.9300 . ?
C6 C5 1.390(4) . ?
C6 H6 0.9300 . ?
C21 C22 1.523(4) . ?
C21 H21A 0.9700 . ?
C21 H21B 0.9700 . ?
C17 C18 1.493(4) . ?
C17 H17A 0.9700 . ?
C17 H17B 0.9700 . ?
C22 C23 1.524(4) . ?
C22 H22A 0.9700 . ?
C22 H22B 0.9700 . ?
C5 H5 0.9300 . ?
C23 C24 1.520(5) . ?
C23 H23A 0.9700 . ?
C23 H23B 0.9700 . ?
C18 C19 1.506(5) . ?
C18 H18A 0.9700 . ?
C18 H18B 0.9700 . ?
C30 C31 1.515(14) . ?
C30 H30A 0.9700 . ?
C30 H30B 0.9700 . ?
C24 H24A 0.9600 . ?
C24 H24B 0.9600 . ?
C24 H24C 0.9600 . ?
C19 C20 1.457(6) . ?
C19 H19A 0.9700 . ?
C19 H19B 0.9700 . ?
C31 C34 1.500(10) . ?
C31 H31A 0.9700 . ?
C31 H31B 0.9700 . ?
C20 H20A 0.9600 . ?
C20 H20B 0.9600 . ?
C20 H20C 0.9600 . ?
C34 H34A 0.9600 . ?
C34 H34B 0.9600 . ?
C34 H34C 0.9600 . ?
C25 C36 1.534(10) . ?
C25 H25A 0.9700 . ?
C25 H25B 0.9700 . ?
C36 C35 1.499(9) . ?
C36 H36A 0.9700 . ?
C36 H36B 0.9700 . ?
C35 C28 1.460(9) . ?
C35 H35A 0.9700 . ?
C35 H35B 0.9700 . ?
C28 H28A 0.9600 . ?
C28 H28B 0.9600 . ?
C28 H28C 0.9600 . ?
C5A C27 1.525(15) . ?
C27 C26 1.562(13) . ?
C27 H27A 0.9700 . ?
C27 H27B 0.9700 . ?
C26 C2A 1.510(12) . ?
C26 H26A 0.9700 . ?
C26 H26B 0.9700 . ?
C2A H2AA 0.9700 . ?
C2A H2AB 0.9700 . ?
C32 C0 1.471(10) . ?
C32 H32A 0.9600 . ?
C32 H32B 0.9600 . ?
C32 H32C 0.9600 . ?
C0 C33 1.491(9) . ?
C0 H0A 0.9700 . ?
C0 H0B 0.9700 . ?
C33 C37 1.537(9) . ?
C33 H33A 0.9700 . ?
C33 H33B 0.9700 . ?
C37 H37A 0.9700 . ?
C37 H37B 0.9700 . ?

loop_
_geom_torsion_atom_site_label_1
_geom_torsion_atom_site_label_2
_geom_torsion_atom_site_label_3
_geom_torsion_atom_site_label_4
_geom_torsion
_geom_torsion_site_symmetry_1
_geom_torsion_site_symmetry_2
_geom_torsion_site_symmetry_3
_geom_torsion_site_symmetry_4
_geom_torsion_publ_flag
C1 N1 C2 N2 0.9(2) . . . . ?
C1 N1 C2 C8 -176.9(2) . . . . ?
C3 N2 C2 N1 -0.8(2) . . . . ?
C3 N2 C2 C8 177.25(18) . . . . ?
C16 N3 C12 C13 -0.4(3) . . . . ?
C16 N3 C12 C11 179.5(2) . . . . ?
C14 C13 C12 N3 1.2(3) . . . . ?
C8 C13 C12 N3 -179.59(19) . . . . ?
C14 C13 C12 C11 -178.8(2) . . . . ?
C8 C13 C12 C11 0.5(3) . . . . ?
O1 C11 C12 N3 -1.8(3) . . . . ?
C10 C11 C12 N3 178.6(2) . . . . ?
O1 C11 C12 C13 178.13(19) . . . . ?
C10 C11 C12 C13 -1.5(3) . . . . ?
O1 C11 C10 C9 -178.0(2) . . . . ?
C12 C11 C10 C9 1.6(3) . . . . ?
C12 C13 C8 C9 0.5(3) . . . . ?
C14 C13 C8 C9 179.6(2) . . . . ?
C12 C13 C8 C2 -179.41(19) . . . . ?
C14 C13 C8 C2 -0.2(3) . . . . ?
N1 C2 C8 C9 151.2(2) . . . . ?
N2 C2 C8 C9 -26.5(3) . . . . ?
N1 C2 C8 C13 -28.9(3) . . . . ?
N2 C2 C8 C13 153.4(2) . . . . ?
C2 N1 C1 C7 177.9(3) . . . . ?
C2 N1 C1 C3 -0.7(2) . . . . ?
C13 C8 C9 C10 -0.4(3) . . . . ?
C2 C8 C9 C10 179.5(2) . . . . ?
C11 C10 C9 C8 -0.6(3) . . . . ?
C12 C13 C14 C15 -1.2(3) . . . . ?
C8 C13 C14 C15 179.6(2) . . . . ?
C2 N2 C3 C4 -179.8(3) . . . . ?
C2 N2 C3 C1 0.3(2) . . . . ?
N1 C1 C3 N2 0.3(2) . . . . ?
C7 C1 C3 N2 -178.5(2) . . . . ?
N1 C1 C3 C4 -179.6(2) . . . . ?
C7 C1 C3 C4 1.6(4) . . . . ?
N1 C1 C7 C6 -180.0(3) . . . . ?
C3 C1 C7 C6 -1.5(4) . . . . ?
C13 C14 C15 C16 0.5(4) . . . . ?
C12 N3 C16 C15 -0.4(4) . . . . ?
C14 C15 C16 N3 0.3(5) . . . . ?
C17 N4 C29 C30 29(3) . . . . ?
C21 N4 C29 C30 158(2) . . . . ?
C25 N4 C29 C30 -83(3) . . . . ?
N2 C3 C4 C5 179.7(3) . . . . ?
C1 C3 C4 C5 -0.4(4) . . . . ?
C1 C7 C6 C5 0.3(5) . . . . ?
C17 N4 C21 C22 -56.4(3) . . . . ?
C25 N4 C21 C22 56.4(8) . . . . ?
C37 N4 C21 C22 -174.6(5) . . . . ?
C29 N4 C21 C22 172.7(13) . . . . ?
C2A N4 C21 C22 68.9(10) . . . . ?
C21 N4 C17 C18 -58.6(3) . . . . ?
C25 N4 C17 C18 -176.6(12) . . . . ?
C37 N4 C17 C18 56.6(5) . . . . ?
C29 N4 C17 C18 69.6(11) . . . . ?
C2A N4 C17 C18 176.5(14) . . . . ?
N4 C21 C22 C23 -168.4(3) . . . . ?
C3 C4 C5 C6 -0.8(4) . . . . ?
C7 C6 C5 C4 0.9(5) . . . . ?
C21 C22 C23 C24 70.8(4) . . . . ?
N4 C17 C18 C19 179.2(3) . . . . ?
N4 C29 C30 C31 171(2) . . . . ?
C17 C18 C19 C20 -180.0(5) . . . . ?
C29 C30 C31 C34 -70(3) . . . . ?
C17 N4 C25 C36 179.2(14) . . . . ?
C21 N4 C25 C36 60.7(18) . . . . ?
C29 N4 C25 C36 -59(2) . . . . ?
N4 C25 C36 C35 171.3(15) . . . . ?
C25 C36 C35 C28 -158.4(17) . . . . ?
C5A C27 C26 C2A 92(3) . . . . ?
C27 C26 C2A N4 167(2) . . . . ?
C17 N4 C2A C26 178(2) . . . . ?
C21 N4 C2A C26 53(3) . . . . ?
C37 N4 C2A C26 -61(3) . . . . ?
C32 C0 C33 C37 175.1(12) . . . . ?
C17 N4 C37 C33 67.5(11) . . . . ?
C21 N4 C37 C33 -173.0(9) . . . . ?
C2A N4 C37 C33 -54.6(15) . . . . ?
C0 C33 C37 N4 171.5(9) . . . . ?
